data_4129718
loop_
_publ_author_name
'Furuyama, Taniyuki'
'Sato, Takehito'
'Kobayashi, Nagao'

_publ_section_title
;
 A Bottom-up Synthesis of Antiaromatic Expanded Phthalocyanines:
 Pentabenzotriazasmaragdyrins, i.e. Norcorroles of Superphthalocyanines.
;
_journal_issue 43
_journal_name_full 'Journal of the American Chemical Society'
_journal_page_first 13788
_journal_page_last 13791
_journal_paper_doi 10.1021/jacs.5b09853
_journal_volume 137
_journal_year 2015
_chemical_formula_moiety 'C24 H16 F12 N4 O4, 2(C H4 O)'
_chemical_formula_sum 'C26 H24 F12 N4 O6'
_chemical_formula_weight 716.49
_space_group_crystal_system triclinic
_space_group_IT_number 2
_space_group_name_Hall '-P 1'
_space_group_name_H-M_alt 'P -1'
_atom_sites_solution_hydrogens mixed
_atom_sites_solution_primary direct
_atom_sites_solution_secondary difmap
_audit_creation_method SHELXL-2014/7
_cell_angle_alpha 91.9330(10)
_cell_angle_beta 102.8530(10)
_cell_angle_gamma 91.4830(10)
_cell_formula_units_Z 1
_cell_length_a 7.2292(6)
_cell_length_b 8.3533(7)
_cell_length_c 11.9019(10)
_cell_measurement_temperature 100(2)
_cell_volume 699.91(10)
_computing_cell_refinement 'Bruker SMART'
_computing_data_collection 'Bruker SMART'
_computing_data_reduction 'Bruker SAINT'
_computing_molecular_graphics 'Yadokari-XG 2009 (Wakita, Nemoto et al., 2009)'
_computing_publication_material 'Yadokari-XG 2009 (Wakita, Nemoto et al., 2009)'
_computing_structure_refinement 'SHELXL-97 (Sheldrick, 1997)'
_computing_structure_solution 'SHELXS-97 (Sheldrick, 1997)'
_diffrn_ambient_temperature 100(2)
_diffrn_detector_area_resol_mean 8.333
_diffrn_measured_fraction_theta_full 0.996
_diffrn_measured_fraction_theta_max 0.996
_diffrn_measurement_device_type 'Bruker APEX-II CCD'
_diffrn_measurement_method 'phi and omega scans'
_diffrn_radiation_monochromator 'Bruker Helios multilayered confocal mirror'
_diffrn_radiation_source 'Bruker TXS fine-focus rotating anode'
_diffrn_radiation_type MoK\a
_diffrn_radiation_wavelength 0.71073
_diffrn_reflns_av_R_equivalents 0.0146
_diffrn_reflns_av_unetI/netI 0.0159
_diffrn_reflns_Laue_measured_fraction_full 0.996
_diffrn_reflns_Laue_measured_fraction_max 0.996
_diffrn_reflns_limit_h_max 8
_diffrn_reflns_limit_h_min -8
_diffrn_reflns_limit_k_max 9
_diffrn_reflns_limit_k_min -9
_diffrn_reflns_limit_l_max 14
_diffrn_reflns_limit_l_min -14
_diffrn_reflns_number 6694
_diffrn_reflns_point_group_measured_fraction_full 0.996
_diffrn_reflns_point_group_measured_fraction_max 0.996
_diffrn_reflns_theta_full 24.997
_diffrn_reflns_theta_max 24.997
_diffrn_reflns_theta_min 2.441
_exptl_absorpt_coefficient_mu 0.172
_exptl_absorpt_correction_T_max 0.9830
_exptl_absorpt_correction_T_min 0.9664
_exptl_absorpt_correction_type empirical
_exptl_absorpt_process_details 'Sheldrick, G. M. (2008) SADABS. University of G\"ottingen, Germany.'
_exptl_crystal_colour orange
_exptl_crystal_density_diffrn 1.700
_exptl_crystal_description plate
_exptl_crystal_F_000 364
_exptl_crystal_size_max 0.200
_exptl_crystal_size_mid 0.200
_exptl_crystal_size_min 0.100
_refine_diff_density_max 0.219
_refine_diff_density_min -0.310
_refine_diff_density_rms 0.047
_refine_ls_extinction_method none
_refine_ls_goodness_of_fit_ref 1.091
_refine_ls_hydrogen_treatment mixed
_refine_ls_matrix_type full
_refine_ls_number_parameters 262
_refine_ls_number_reflns 2453
_refine_ls_number_restraints 0
_refine_ls_restrained_S_all 1.091
_refine_ls_R_factor_all 0.0309
_refine_ls_R_factor_gt 0.0289
_refine_ls_shift/su_max 0.000
_refine_ls_shift/su_mean 0.000
_refine_ls_structure_factor_coef Fsqd
_refine_ls_weighting_details 'w=1/[\s^2^(Fo^2^)+(0.0422P)^2^+0.3143P] where P=(Fo^2^+2Fc^2^)/3'
_refine_ls_weighting_scheme calc
_refine_ls_wR_factor_gt 0.0789
_refine_ls_wR_factor_ref 0.0818
_reflns_Friedel_coverage 0.000
_reflns_number_gt 2296
_reflns_number_total 2453
_reflns_threshold_expression 'I > 2\s(I)'
_cod_data_source_file ja5b09853_si_002.cif
_cod_data_source_block test
_cod_database_code 4129718
_shelx_shelxl_version_number 2014/7
_shelx_space_group_comment
;
The symmetry employed for this shelxl refinement is uniquely defined
by the following loop, which should always be used as a source of
symmetry information in preference to the above space-group names.
They are only intended as comments.
;
_shelx_estimated_absorpt_t_min 0.966
_shelx_estimated_absorpt_t_max 0.983
_exptl_absorpt_special_details
; 
 SADABS (Sheldrick, 1997) 
;

loop_
_space_group_symop_operation_xyz
'x, y, z'
'-x, -y, -z'

loop_
_atom_site_label
_atom_site_type_symbol
_atom_site_fract_x
_atom_site_fract_y
_atom_site_fract_z
_atom_site_U_iso_or_equiv
_atom_site_adp_type
_atom_site_occupancy
_atom_site_site_symmetry_order
_atom_site_calc_flag
_atom_site_refinement_flags_posn
_atom_site_refinement_flags_adp
N1 N -0.39056(16) -0.19924(13) 0.49851(10) 0.0151(2) Uani 1 1 d . .
C1 C -0.43065(18) -0.03725(16) 0.47941(11) 0.0139(3) Uani 1 1 d . .
C2 C -0.30273(18) 0.03023(16) 0.41152(11) 0.0142(3) Uani 1 1 d . .
C3 C -0.28412(19) 0.17831(16) 0.36343(11) 0.0151(3) Uani 1 1 d . .
H1 H -0.364(2) 0.265(2) 0.3714(13) 0.017(4) Uiso 1 1 d . .
C4 C -0.14729(19) 0.19724(16) 0.29995(11) 0.0159(3) Uani 1 1 d . .
C5 C -0.02645(19) 0.07227(17) 0.28495(11) 0.0162(3) Uani 1 1 d . .
C6 C -0.04241(19) -0.07453(17) 0.33347(11) 0.0156(3) Uani 1 1 d . .
H2 H 0.040(2) -0.155(2) 0.3255(13) 0.015(4) Uiso 1 1 d . .
C7 C -0.18367(18) -0.09253(16) 0.39506(11) 0.0146(3) Uani 1 1 d . .
C8 C -0.24457(18) -0.23143(16) 0.45187(11) 0.0148(3) Uani 1 1 d . .
N2 N -0.16550(18) -0.37425(15) 0.45450(11) 0.0186(3) Uani 1 1 d . .
H3 H -0.208(3) -0.452(2) 0.4920(17) 0.034(5) Uiso 1 1 d . .
O1 O -0.12541(14) 0.34627(11) 0.25564(8) 0.0186(2) Uani 1 1 d . .
C9 C -0.1586(2) 0.34976(18) 0.13341(12) 0.0222(3) Uani 1 1 d . .
H4 H -0.049(3) 0.323(2) 0.1054(15) 0.024(4) Uiso 1 1 d . .
C10 C -0.2093(2) 0.51674(18) 0.10055(13) 0.0220(3) Uani 1 1 d . .
H5 H 0.146(2) -0.118(2) 0.1692(14) 0.021(4) Uiso 1 1 d . .
H6 H -0.262(3) 0.277(2) 0.0965(16) 0.031(5) Uiso 1 1 d . .
H7 H 0.466(3) 0.517(3) 0.3251(19) 0.052(6) Uiso 1 1 d . .
H8 H -0.074(3) -0.390(2) 0.4206(15) 0.026(4) Uiso 1 1 d . .
F1 F -0.36816(15) 0.56229(14) 0.12847(9) 0.0452(3) Uani 1 1 d . .
F2 F -0.07352(15) 0.62485(11) 0.15012(9) 0.0362(3) Uani 1 1 d . .
F3 F -0.23204(14) 0.52912(12) -0.01363(8) 0.0329(2) Uani 1 1 d . .
O2 O 0.10250(14) 0.10758(11) 0.21919(8) 0.0193(2) Uani 1 1 d . .
C11 C 0.2190(2) -0.01862(18) 0.19890(13) 0.0198(3) Uani 1 1 d . .
H9 H 0.312(3) -0.040(2) 0.2679(16) 0.025(4) Uiso 1 1 d . .
C12 C 0.3190(2) 0.03395(18) 0.10778(13) 0.0212(3) Uani 1 1 d . .
F4 F 0.41366(12) 0.17428(11) 0.13422(8) 0.0287(2) Uani 1 1 d . .
F5 F 0.20016(13) 0.04911(12) 0.00567(7) 0.0314(2) Uani 1 1 d . .
F6 F 0.44373(14) -0.07614(12) 0.09339(9) 0.0366(3) Uani 1 1 d . .
C13 C 0.3331(2) 0.5311(2) 0.30720(14) 0.0239(3) Uani 1 1 d . .
H10 H 0.271(3) 0.434(3) 0.2941(19) 0.050(6) Uiso 1 1 d . .
H11 H 0.313(3) 0.596(3) 0.238(2) 0.057(6) Uiso 1 1 d . .
O3 O 0.27546(14) 0.61374(12) 0.40058(9) 0.0207(2) Uani 1 1 d . .
H12 H 0.3665 0.6717 0.4382 0.031 Uiso 1 1 calc R U

loop_
_atom_site_aniso_label
_atom_site_aniso_U_11
_atom_site_aniso_U_22
_atom_site_aniso_U_33
_atom_site_aniso_U_23
_atom_site_aniso_U_13
_atom_site_aniso_U_12
N1 0.0157(6) 0.0150(6) 0.0159(6) 0.0012(4) 0.0063(4) 0.0013(4)
C1 0.0141(6) 0.0152(6) 0.0126(6) 0.0001(5) 0.0034(5) -0.0008(5)
C2 0.0132(6) 0.0171(7) 0.0122(6) -0.0011(5) 0.0031(5) -0.0005(5)
C3 0.0158(6) 0.0155(7) 0.0144(6) -0.0019(5) 0.0043(5) 0.0005(5)
C4 0.0186(7) 0.0152(7) 0.0141(7) 0.0003(5) 0.0045(5) -0.0029(5)
C5 0.0140(6) 0.0215(7) 0.0140(6) -0.0013(5) 0.0062(5) -0.0029(5)
C6 0.0149(6) 0.0174(7) 0.0152(7) -0.0013(5) 0.0052(5) 0.0016(5)
C7 0.0143(6) 0.0166(7) 0.0126(6) -0.0009(5) 0.0026(5) -0.0003(5)
C8 0.0148(6) 0.0168(7) 0.0125(6) 0.0003(5) 0.0025(5) 0.0002(5)
N2 0.0195(6) 0.0170(6) 0.0230(6) 0.0034(5) 0.0117(5) 0.0045(5)
O1 0.0260(5) 0.0153(5) 0.0164(5) 0.0009(4) 0.0093(4) -0.0022(4)
C9 0.0298(8) 0.0220(8) 0.0168(7) 0.0000(6) 0.0102(6) -0.0044(6)
C10 0.0207(7) 0.0275(8) 0.0187(7) 0.0017(6) 0.0063(6) 0.0000(6)
F1 0.0348(6) 0.0656(8) 0.0426(6) 0.0176(5) 0.0195(5) 0.0257(5)
F2 0.0467(6) 0.0199(5) 0.0370(6) 0.0050(4) -0.0008(5) -0.0089(4)
F3 0.0411(6) 0.0373(5) 0.0209(5) 0.0097(4) 0.0070(4) 0.0020(4)
O2 0.0190(5) 0.0204(5) 0.0227(5) 0.0020(4) 0.0138(4) 0.0007(4)
C11 0.0172(7) 0.0234(8) 0.0212(8) 0.0019(6) 0.0091(6) 0.0025(6)
C12 0.0170(7) 0.0273(8) 0.0210(7) 0.0005(6) 0.0075(6) 0.0017(6)
F4 0.0240(5) 0.0356(5) 0.0283(5) 0.0031(4) 0.0103(4) -0.0085(4)
F5 0.0262(5) 0.0514(6) 0.0172(5) 0.0029(4) 0.0065(4) -0.0036(4)
F6 0.0363(5) 0.0416(6) 0.0432(6) 0.0107(4) 0.0300(5) 0.0156(4)
C13 0.0235(8) 0.0260(8) 0.0229(8) -0.0035(6) 0.0073(6) 0.0022(6)
O3 0.0215(5) 0.0194(5) 0.0228(5) -0.0030(4) 0.0092(4) -0.0025(4)

loop_
_atom_type_symbol
_atom_type_description
_atom_type_scat_dispersion_real
_atom_type_scat_dispersion_imag
_atom_type_scat_source
C C 0.0033 0.0016 'International Tables Vol C Tables 4.2.6.8 and 6.1.1.4'
H H 0.0000 0.0000 'International Tables Vol C Tables 4.2.6.8 and 6.1.1.4'
N N 0.0061 0.0033 'International Tables Vol C Tables 4.2.6.8 and 6.1.1.4'
O O 0.0106 0.0060 'International Tables Vol C Tables 4.2.6.8 and 6.1.1.4'
F F 0.0171 0.0103 'International Tables Vol C Tables 4.2.6.8 and 6.1.1.4'

loop_
_geom_angle_atom_site_label_1
_geom_angle_atom_site_label_2
_geom_angle_atom_site_label_3
_geom_angle
_geom_angle_site_symmetry_1
C8 N1 C1 106.88(11) .
C1 C1 N1 122.25(15) 2_456
C1 C1 C2 128.37(16) 2_456
N1 C1 C2 109.38(11) .
C7 C2 C3 119.62(12) .
C7 C2 C1 105.85(11) .
C3 C2 C1 134.51(12) .
C4 C3 C2 118.24(13) .
C3 C4 O1 117.90(12) .
C3 C4 C5 121.50(13) .
O1 C4 C5 120.52(12) .
O2 C5 C6 124.07(12) .
O2 C5 C4 115.25(12) .
C6 C5 C4 120.67(12) .
C5 C6 C7 117.02(13) .
C6 C7 C2 122.93(13) .
C6 C7 C8 131.17(12) .
C2 C7 C8 105.89(11) .
N1 C8 N2 123.79(13) .
N1 C8 C7 111.95(12) .
N2 C8 C7 124.25(12) .
C4 O1 C9 115.77(10) .
O1 C9 C10 107.40(12) .
F1 C10 F2 106.72(13) .
F1 C10 F3 107.62(12) .
F2 C10 F3 106.55(12) .
F1 C10 C9 113.32(13) .
F2 C10 C9 112.34(12) .
F3 C10 C9 109.95(12) .
C5 O2 C11 116.01(11) .
O2 C11 C12 107.11(12) .
F4 C12 F5 106.52(12) .
F4 C12 F6 107.82(11) .
F5 C12 F6 107.34(12) .
F4 C12 C11 113.26(12) .
F5 C12 C11 112.61(12) .
F6 C12 C11 109.02(12) .

loop_
_geom_bond_atom_site_label_1
_geom_bond_atom_site_label_2
_geom_bond_distance
_geom_bond_site_symmetry_2
N1 C8 1.3265(18) .
N1 C1 1.4066(18) .
C1 C1 1.365(3) 2_456
C1 C2 1.4704(18) .
C2 C7 1.3921(19) .
C2 C3 1.3961(19) .
C3 C4 1.3808(19) .
C4 O1 1.3871(17) .
C4 C5 1.410(2) .
C5 O2 1.3764(16) .
C5 C6 1.386(2) .
C6 C7 1.3911(19) .
C7 C8 1.4684(19) .
C8 N2 1.3345(18) .
O1 C9 1.4223(17) .
C9 C10 1.494(2) .
C10 F1 1.3256(17) .
C10 F2 1.3372(18) .
C10 F3 1.3400(17) .
O2 C11 1.4134(17) .
C11 C12 1.5021(19) .
C12 F4 1.3339(18) .
C12 F5 1.3350(17) .
C12 F6 1.3377(17) .
C13 O3 1.4331(18) .

loop_
_geom_torsion_atom_site_label_1
_geom_torsion_atom_site_label_2
_geom_torsion_atom_site_label_3
_geom_torsion_atom_site_label_4
_geom_torsion
_geom_torsion_site_symmetry_1
_geom_torsion_site_symmetry_4
C8 N1 C1 C1 -177.38(16) . 2_456
C8 N1 C1 C2 2.57(14) . .
C1 C1 C2 C7 177.85(17) 2_456 .
N1 C1 C2 C7 -2.09(14) . .
C1 C1 C2 C3 -3.8(3) 2_456 .
N1 C1 C2 C3 176.26(14) . .
C7 C2 C3 C4 0.40(19) . .
C1 C2 C3 C4 -177.78(14) . .
C2 C3 C4 O1 -177.91(11) . .
C2 C3 C4 C5 -1.0(2) . .
C3 C4 C5 O2 179.67(12) . .
O1 C4 C5 O2 -3.53(18) . .
C3 C4 C5 C6 0.3(2) . .
O1 C4 C5 C6 177.11(12) . .
O2 C5 C6 C7 -178.28(12) . .
C4 C5 C6 C7 1.03(19) . .
C5 C6 C7 C2 -1.7(2) . .
C5 C6 C7 C8 176.81(13) . .
C3 C2 C7 C6 1.0(2) . .
C1 C2 C7 C6 179.65(12) . .
C3 C2 C7 C8 -177.83(12) . .
C1 C2 C7 C8 0.82(14) . .
C1 N1 C8 N2 179.20(12) . .
C1 N1 C8 C7 -2.08(15) . .
C6 C7 C8 N1 -177.92(13) . .
C2 C7 C8 N1 0.78(15) . .
C6 C7 C8 N2 0.8(2) . .
C2 C7 C8 N2 179.49(13) . .
C3 C4 O1 C9 -118.91(14) . .
C5 C4 O1 C9 64.18(17) . .
C4 O1 C9 C10 156.48(12) . .
O1 C9 C10 F1 -62.91(16) . .
O1 C9 C10 F2 58.15(16) . .
O1 C9 C10 F3 176.63(11) . .
C6 C5 O2 C11 2.10(19) . .
C4 C5 O2 C11 -177.24(12) . .
C5 O2 C11 C12 168.89(11) . .
O2 C11 C12 F4 54.44(15) . .
O2 C11 C12 F5 -66.51(16) . .
O2 C11 C12 F6 174.47(11) . .
